data_7042399
loop_
_publ_author_name
'Wen, Ming'
'Wu, Hongping'
'Su, Xin'
'Lu, Juanjuan'
'Yang, Zhihua'
'Wu, Xiaohong'
'Pan, Shilie'

_publ_section_title
;
 ACaBO3 (A = Cs, Rb): two new cubic borates with isolated BO3 groups.
;
_journal_issue 15
_journal_name_full 'Dalton transactions (Cambridge, England : 2003)'
_journal_page_first 4968
_journal_page_last 4974
_journal_paper_doi 10.1039/c7dt00251c
_journal_volume 46
_journal_year 2017
_chemical_formula_sum 'B Ca Cs O3'
_chemical_formula_weight 231.80
_chemical_name_systematic
; 
 ? 
;
_space_group_IT_number 198
_symmetry_cell_setting cubic
_symmetry_space_group_name_Hall 'P 2ac 2ab 3'
_symmetry_space_group_name_H-M 'P 21 3'
_atom_sites_solution_primary direct
_atom_sites_solution_secondary difmap
_audit_creation_method SHELXL-97
_audit_update_record
;
2017-01-20 deposited with the CCDC.
2017-03-09 downloaded from the CCDC.
;
_cell_angle_alpha 90.00
_cell_angle_beta 90.00
_cell_angle_gamma 90.00
_cell_formula_units_Z 4
_cell_length_a 7.572(3)
_cell_length_b 7.572(3)
_cell_length_c 7.572(3)
_cell_measurement_reflns_used 617
_cell_measurement_temperature 296(2)
_cell_measurement_theta_max 25.64
_cell_measurement_theta_min 3.80
_cell_volume 434.1(3)
_computing_cell_refinement 'Bruker SMART'
_computing_data_collection 'Bruker SMART'
_computing_data_reduction 'Bruker SAINT'
_computing_molecular_graphics 'Bruker SHELXTL'
_computing_publication_material 'Bruker SHELXTL'
_computing_structure_refinement 'SHELXL-97 (Sheldrick, 1997)'
_computing_structure_solution 'SHELXS-97 (Sheldrick, 1990)'
_diffrn_ambient_temperature 296(2)
_diffrn_measured_fraction_theta_full 1.000
_diffrn_measured_fraction_theta_max 1.000
_diffrn_measurement_device_type 'CCD area detector'
_diffrn_measurement_method 'phi and omega scans'
_diffrn_radiation_monochromator graphite
_diffrn_radiation_source 'fine-focus sealed tube'
_diffrn_radiation_type MoK\a
_diffrn_radiation_wavelength 0.71073
_diffrn_reflns_av_R_equivalents 0.0817
_diffrn_reflns_av_sigmaI/netI 0.0413
_diffrn_reflns_limit_h_max 6
_diffrn_reflns_limit_h_min -9
_diffrn_reflns_limit_k_max 9
_diffrn_reflns_limit_k_min -9
_diffrn_reflns_limit_l_max 9
_diffrn_reflns_limit_l_min -7
_diffrn_reflns_number 2594
_diffrn_reflns_theta_full 27.53
_diffrn_reflns_theta_max 27.53
_diffrn_reflns_theta_min 3.81
_exptl_absorpt_coefficient_mu 9.560
_exptl_absorpt_correction_T_max 0.7456
_exptl_absorpt_correction_T_min 0.5718
_exptl_absorpt_correction_type numerical
_exptl_crystal_colour colorless
_exptl_crystal_density_diffrn 3.547
_exptl_crystal_density_method 'not measured'
_exptl_crystal_description block
_exptl_crystal_F_000 416
_exptl_crystal_size_max 0.12
_exptl_crystal_size_mid 0.09
_exptl_crystal_size_min 0.07
_refine_diff_density_max 0.361
_refine_diff_density_min -0.479
_refine_diff_density_rms 0.110
_refine_ls_abs_structure_details 'Flack H D (1983), Acta Cryst. A39, 876-881'
_refine_ls_abs_structure_Flack 0.06(8)
_refine_ls_extinction_method none
_refine_ls_goodness_of_fit_ref 0.900
_refine_ls_matrix_type full
_refine_ls_number_parameters 19
_refine_ls_number_reflns 336
_refine_ls_number_restraints 0
_refine_ls_restrained_S_all 0.900
_refine_ls_R_factor_all 0.0308
_refine_ls_R_factor_gt 0.0253
_refine_ls_shift/su_max 0.000
_refine_ls_shift/su_mean 0.000
_refine_ls_structure_factor_coef Fsqd
_refine_ls_weighting_details 'calc w=1/[\s^2^(Fo^2^)+(0.0089P)^2^+1.8492P] where P=(Fo^2^+2Fc^2^)/3'
_refine_ls_weighting_scheme calc
_refine_ls_wR_factor_gt 0.0438
_refine_ls_wR_factor_ref 0.0457
_reflns_number_gt 305
_reflns_number_total 336
_reflns_threshold_expression >2sigma(I)
_cod_data_source_file c7dt00251c2.cif
_cod_data_source_block 1
_cod_depositor_comments
;
The following automatic conversions were performed:

'_symmetry_cell_setting' value 'Cubic' changed to 'cubic' according
to
/home/data/users/saulius/crontab/automatic-downloads/rss-feeds/RSC/lib/dictionaries/cif_core.dic
dictionary named 'cif_core.dic' version 2.4.2 from 2011-04-26.

Automatic conversion script
Id: cif_fix_values 4973 2017-02-22 13:04:09Z antanas 

 Adding full bibliography for 7042398--7042399.cif.
;
_cod_original_sg_symbol_H-M P2(1)3
_cod_database_code 7042399

loop_
_symmetry_equiv_pos_as_xyz
'x, y, z'
'-x+1/2, -y, z+1/2'
'-x, y+1/2, -z+1/2'
'x+1/2, -y+1/2, -z'
'z, x, y'
'z+1/2, -x+1/2, -y'
'-z+1/2, -x, y+1/2'
'-z, x+1/2, -y+1/2'
'y, z, x'
'-y, z+1/2, -x+1/2'
'y+1/2, -z+1/2, -x'
'-y+1/2, -z, x+1/2'

loop_
_atom_site_label
_atom_site_type_symbol
_atom_site_fract_x
_atom_site_fract_y
_atom_site_fract_z
_atom_site_U_iso_or_equiv
_atom_site_adp_type
_atom_site_occupancy
_atom_site_symmetry_multiplicity
_atom_site_calc_flag
_atom_site_refinement_flags
Cs1 Cs 0.63993(5) 0.36007(5) 0.86007(5) 0.02456(17) Uani 1 3 d S
Ca1 Ca 0.85682(13) 0.85682(13) 0.85682(13) 0.0147(3) Uani 1 3 d S
B1 B 1.0960(8) 0.5960(8) 0.9040(8) 0.017(2) Uani 1 3 d S
O1 O 1.0869(6) 0.7337(5) 1.0242(5) 0.0204(10) Uani 1 1 d .

loop_
_atom_site_aniso_label
_atom_site_aniso_U_11
_atom_site_aniso_U_22
_atom_site_aniso_U_33
_atom_site_aniso_U_23
_atom_site_aniso_U_13
_atom_site_aniso_U_12
Cs1 0.02456(17) 0.02456(17) 0.02456(17) -0.00120(19) 0.00120(19) 0.00120(19)
Ca1 0.0147(3) 0.0147(3) 0.0147(3) -0.0004(6) -0.0004(6) -0.0004(6)
B1 0.017(2) 0.017(2) 0.017(2) -0.001(2) -0.001(2) 0.001(2)
O1 0.024(2) 0.021(2) 0.016(2) -0.0038(17) -0.0042(17) 0.0017(17)

loop_
_atom_type_symbol
_atom_type_description
_atom_type_scat_dispersion_real
_atom_type_scat_dispersion_imag
_atom_type_scat_source
B B 0.0013 0.0007 'International Tables Vol C Tables 4.2.6.8 and 6.1.1.4'
O O 0.0106 0.0060 'International Tables Vol C Tables 4.2.6.8 and 6.1.1.4'
Ca Ca 0.2262 0.3064 'International Tables Vol C Tables 4.2.6.8 and 6.1.1.4'
Cs Cs -0.3680 2.1192 'International Tables Vol C Tables 4.2.6.8 and 6.1.1.4'

loop_
_geom_angle_atom_site_label_1
_geom_angle_atom_site_label_2
_geom_angle_atom_site_label_3
_geom_angle
_geom_angle_site_symmetry_1
_geom_angle_site_symmetry_3
O1 Cs1 O1 112.41(7) 2_664 8_746
O1 Cs1 O1 112.41(7) 2_664 9_545
O1 Cs1 O1 112.41(7) 8_746 9_545
O1 Cs1 O1 111.51(10) 2_664 4_467
O1 Cs1 O1 68.99(16) 8_746 4_467
O1 Cs1 O1 130.56(8) 9_545 4_467
O1 Cs1 O1 130.56(8) 2_664 6_467
O1 Cs1 O1 111.51(10) 8_746 6_467
O1 Cs1 O1 68.99(16) 9_545 6_467
O1 Cs1 O1 65.66(12) 4_467 6_467
O1 Cs1 O1 68.99(16) 2_664 11_467
O1 Cs1 O1 130.56(8) 8_746 11_467
O1 Cs1 O1 111.51(10) 9_545 11_467
O1 Cs1 O1 65.66(12) 4_467 11_467
O1 Cs1 O1 65.66(12) 6_467 11_467
O1 Cs1 B1 73.65(8) 2_664 3_746
O1 Cs1 B1 73.65(8) 8_746 3_746
O1 Cs1 B1 73.65(8) 9_545 3_746
O1 Cs1 B1 141.24(8) 4_467 3_746
O1 Cs1 B1 141.24(8) 6_467 3_746
O1 Cs1 B1 141.24(8) 11_467 3_746
O1 Cs1 O1 60.79(15) 2_664 12_664
O1 Cs1 O1 95.40(9) 8_746 12_664
O1 Cs1 O1 67.118(15) 9_545 12_664
O1 Cs1 O1 159.33(5) 4_467 12_664
O1 Cs1 O1 134.62(14) 6_467 12_664
O1 Cs1 O1 122.06(8) 11_467 12_664
B1 Cs1 O1 22.01(6) 3_746 12_664
O1 Cs1 O1 67.118(16) 2_664 3_746
O1 Cs1 O1 60.79(15) 8_746 3_746
O1 Cs1 O1 95.40(9) 9_545 3_746
O1 Cs1 O1 122.06(8) 4_467 3_746
O1 Cs1 O1 159.33(5) 6_467 3_746
O1 Cs1 O1 134.62(14) 11_467 3_746
B1 Cs1 O1 22.01(6) 3_746 3_746
O1 Cs1 O1 37.88(11) 12_664 3_746
O1 Cs1 O1 95.40(9) 2_664 5_545
O1 Cs1 O1 67.118(15) 8_746 5_545
O1 Cs1 O1 60.79(15) 9_545 5_545
O1 Cs1 O1 134.62(14) 4_467 5_545
O1 Cs1 O1 122.06(8) 6_467 5_545
O1 Cs1 O1 159.33(5) 11_467 5_545
B1 Cs1 O1 22.01(6) 3_746 5_545
O1 Cs1 O1 37.88(11) 12_664 5_545
O1 Cs1 O1 37.88(11) 3_746 5_545
O1 Cs1 Ca1 106.35(8) 2_664 4_467
O1 Cs1 Ca1 106.35(8) 8_746 4_467
O1 Cs1 Ca1 106.35(8) 9_545 4_467
O1 Cs1 Ca1 38.76(8) 4_467 4_467
O1 Cs1 Ca1 38.76(8) 6_467 4_467
O1 Cs1 Ca1 38.76(8) 11_467 4_467
B1 Cs1 Ca1 180.00(9) 3_746 4_467
O1 Cs1 Ca1 157.99(6) 12_664 4_467
O1 Cs1 Ca1 157.99(6) 3_746 4_467
O1 Cs1 Ca1 157.99(6) 5_545 4_467
O1 Cs1 B1 130.89(13) 2_664 .
O1 Cs1 B1 19.11(14) 8_746 .
O1 Cs1 B1 97.10(12) 9_545 .
O1 Cs1 B1 69.52(8) 4_467 .
O1 Cs1 B1 95.87(12) 6_467 .
O1 Cs1 B1 135.19(7) 11_467 .
B1 Cs1 B1 78.61(3) 3_746 .
O1 Cs1 B1 100.31(7) 12_664 .
O1 Cs1 B1 71.97(10) 3_746 .
O1 Cs1 B1 65.26(6) 5_545 .
Ca1 Cs1 B1 101.39(3) 4_467 .
O1 Ca1 O1 101.18(13) 12_674 8_746
O1 Ca1 O1 101.18(13) 12_674 4_467
O1 Ca1 O1 101.18(13) 8_746 4_467
O1 Ca1 O1 61.62(19) 12_674 5
O1 Ca1 O1 108.94(2) 8_746 5
O1 Ca1 O1 147.47(11) 4_467 5
O1 Ca1 O1 147.47(11) 12_674 .
O1 Ca1 O1 61.62(19) 8_746 .
O1 Ca1 O1 108.94(2) 4_467 .
O1 Ca1 O1 96.23(14) 5 .
O1 Ca1 O1 108.94(2) 12_674 9
O1 Ca1 O1 147.47(11) 8_746 9
O1 Ca1 O1 61.62(19) 4_467 9
O1 Ca1 O1 96.23(14) 5 9
O1 Ca1 O1 96.23(14) . 9
O1 Ca1 B1 30.83(10) 12_674 3_756
O1 Ca1 B1 108.7(3) 8_746 3_756
O1 Ca1 B1 126.44(17) 4_467 3_756
O1 Ca1 B1 30.83(10) 5 3_756
O1 Ca1 B1 124.21(15) . 3_756
O1 Ca1 B1 103.5(2) 9 3_756
O1 Ca1 B1 126.44(17) 12_674 .
O1 Ca1 B1 30.83(10) 8_746 .
O1 Ca1 B1 108.7(3) 4_467 .
O1 Ca1 B1 103.5(2) 5 .
O1 Ca1 B1 30.83(10) . .
O1 Ca1 B1 124.21(15) 9 .
B1 Ca1 B1 119.831(14) 3_756 .
O1 Ca1 B1 108.7(3) 12_674 4_467
O1 Ca1 B1 126.44(17) 8_746 4_467
O1 Ca1 B1 30.83(10) 4_467 4_467
O1 Ca1 B1 124.21(15) 5 4_467
O1 Ca1 B1 103.5(2) . 4_467
O1 Ca1 B1 30.83(10) 9 4_467
B1 Ca1 B1 119.831(13) 3_756 4_467
B1 Ca1 B1 119.831(13) . 4_467
O1 Ca1 Cs1 116.85(10) 12_674 4_567
O1 Ca1 Cs1 116.85(10) 8_746 4_567
O1 Ca1 Cs1 116.85(10) 4_467 4_567
O1 Ca1 Cs1 59.28(10) 5 4_567
O1 Ca1 Cs1 59.28(10) . 4_567
O1 Ca1 Cs1 59.28(10) 9 4_567
B1 Ca1 Cs1 87.64(9) 3_756 4_567
B1 Ca1 Cs1 87.64(9) . 4_567
B1 Ca1 Cs1 87.64(9) 4_467 4_567
O1 Ca1 Cs1 49.79(10) 12_674 2_664
O1 Ca1 Cs1 51.60(10) 8_746 2_664
O1 Ca1 Cs1 103.97(11) 4_467 2_664
O1 Ca1 Cs1 85.97(10) 5 2_664
O1 Ca1 Cs1 109.35(10) . 2_664
O1 Ca1 Cs1 153.97(10) 9 2_664
B1 Ca1 Cs1 66.28(18) 3_756 2_664
B1 Ca1 Cs1 79.91(8) . 2_664
B1 Ca1 Cs1 132.16(13) 4_467 2_664
Cs1 Ca1 Cs1 139.170(16) 4_567 2_664
O1 Ca1 Cs1 51.60(10) 12_674 3_656
O1 Ca1 Cs1 103.97(11) 8_746 3_656
O1 Ca1 Cs1 49.79(10) 4_467 3_656
O1 Ca1 Cs1 109.35(10) 5 3_656
O1 Ca1 Cs1 153.97(10) . 3_656
O1 Ca1 Cs1 85.97(10) 9 3_656
B1 Ca1 Cs1 79.91(8) 3_756 3_656
B1 Ca1 Cs1 132.16(13) . 3_656
B1 Ca1 Cs1 66.28(18) 4_467 3_656
Cs1 Ca1 Cs1 139.170(16) 4_567 3_656
Cs1 Ca1 Cs1 68.97(3) 2_664 3_656
O1 B1 O1 119.93(4) 8_746 .
O1 B1 O1 119.93(4) 8_746 11_567
O1 B1 O1 119.93(4) . 11_567
O1 B1 Ca1 60.25(18) 8_746 3_746
O1 B1 Ca1 172.1(7) . 3_746
O1 B1 Ca1 59.78(19) 11_567 3_746
O1 B1 Ca1 172.1(7) 8_746 4_567
O1 B1 Ca1 59.78(19) . 4_567
O1 B1 Ca1 60.25(19) 11_567 4_567
Ca1 B1 Ca1 118.78(9) 3_746 4_567
O1 B1 Ca1 59.78(19) 8_746 .
O1 B1 Ca1 60.25(19) . .
O1 B1 Ca1 172.1(7) 11_567 .
Ca1 B1 Ca1 118.78(9) 3_746 .
Ca1 B1 Ca1 118.78(9) 4_567 .
O1 B1 Cs1 88.5(5) 8_746 3_756
O1 B1 Cs1 88.5(5) . 3_756
O1 B1 Cs1 88.5(5) 11_567 3_756
Ca1 B1 Cs1 83.6(2) 3_746 3_756
Ca1 B1 Cs1 83.6(2) 4_567 3_756
Ca1 B1 Cs1 83.6(2) . 3_756
O1 B1 Cs1 48.1(4) 8_746 .
O1 B1 Cs1 110.9(4) . .
O1 B1 Cs1 111.7(4) 11_567 .
Ca1 B1 Cs1 75.41(13) 3_746 .
Ca1 B1 Cs1 139.8(3) 4_567 .
Ca1 B1 Cs1 74.36(13) . .
Cs1 B1 Cs1 136.55(11) 3_756 .
O1 B1 Cs1 111.7(4) 8_746 2_665
O1 B1 Cs1 48.1(4) . 2_665
O1 B1 Cs1 110.9(4) 11_567 2_665
Ca1 B1 Cs1 139.8(3) 3_746 2_665
Ca1 B1 Cs1 74.36(13) 4_567 2_665
Ca1 B1 Cs1 75.41(13) . 2_665
Cs1 B1 Cs1 136.55(11) 3_756 2_665
Cs1 B1 Cs1 73.11(17) . 2_665
O1 B1 Cs1 110.9(4) 8_746 4_557
O1 B1 Cs1 111.7(4) . 4_557
O1 B1 Cs1 48.1(4) 11_567 4_557
Ca1 B1 Cs1 74.36(13) 3_746 4_557
Ca1 B1 Cs1 75.41(13) 4_567 4_557
Ca1 B1 Cs1 139.8(3) . 4_557
Cs1 B1 Cs1 136.55(11) 3_756 4_557
Cs1 B1 Cs1 73.11(17) . 4_557
Cs1 B1 Cs1 73.11(17) 2_665 4_557
B1 O1 Ca1 89.4(2) . 4_567
B1 O1 Ca1 88.9(2) . .
Ca1 O1 Ca1 166.89(19) 4_567 .
B1 O1 Cs1 112.8(5) . 2_665
Ca1 O1 Cs1 95.71(13) 4_567 2_665
Ca1 O1 Cs1 96.93(13) . 2_665
B1 O1 Cs1 152.9(5) . 4_567
Ca1 O1 Cs1 93.79(13) 4_567 4_567
Ca1 O1 Cs1 81.96(12) . 4_567
Cs1 O1 Cs1 93.64(10) 2_665 4_567
B1 O1 Cs1 69.5(5) . 3_756
Ca1 O1 Cs1 83.69(11) 4_567 3_756
Ca1 O1 Cs1 83.54(11) . 3_756
Cs1 O1 Cs1 177.61(13) 2_665 3_756
Cs1 O1 Cs1 84.10(9) 4_567 3_756

loop_
_geom_bond_atom_site_label_1
_geom_bond_atom_site_label_2
_geom_bond_distance
_geom_bond_site_symmetry_2
Cs1 O1 3.150(4) 2_664
Cs1 O1 3.150(4) 8_746
Cs1 O1 3.150(4) 9_545
Cs1 O1 3.223(4) 4_467
Cs1 O1 3.223(4) 6_467
Cs1 O1 3.223(4) 11_467
Cs1 B1 3.464(11) 3_746
Cs1 O1 3.696(4) 12_664
Cs1 O1 3.696(4) 3_746
Cs1 O1 3.696(4) 5_545
Cs1 Ca1 3.713(2) 4_467
Cs1 B1 3.902(8) .
Ca1 O1 2.336(5) 12_674
Ca1 O1 2.336(5) 8_746
Ca1 O1 2.336(5) 4_467
Ca1 O1 2.347(5) 5
Ca1 O1 2.347(5) .
Ca1 O1 2.347(5) 9
Ca1 B1 2.7032(17) 3_756
Ca1 B1 2.7032(17) .
Ca1 B1 2.7032(17) 4_467
Ca1 Cs1 3.713(2) 4_567
Ca1 Cs1 4.104(2) 2_664
Ca1 Cs1 4.104(2) 3_656
B1 O1 1.386(4) 8_746
B1 O1 1.386(4) .
B1 O1 1.386(4) 11_567
B1 Ca1 2.7032(17) 3_746
B1 Ca1 2.7032(17) 4_567
B1 Cs1 3.464(11) 3_756
B1 Cs1 3.902(8) 2_665
B1 Cs1 3.902(8) 4_557
O1 Ca1 2.336(5) 4_567
O1 Cs1 3.150(4) 2_665
O1 Cs1 3.223(4) 4_567
O1 Cs1 3.696(4) 3_756
